data_2233612
loop_
_publ_author_name
'Takjoo, Reza'
'Dutkiewicz, Grzegorz'
'Ahmadi, Mehdi'
'Kubicki, Maciej'

_publ_section_title
;
 Bis[\m-4-(2-oxidobenzylidene)thiosemicarbazidato-\k^4^<i>S</i>,<i>N</i>^1^,<i>O</i>:<i>O</i>]bis[(pyridine-\k<i>N</i>)zinc]
;
_journal_coeditor_code RK2324
_journal_issue 2
_journal_name_full 'Acta Crystallographica Section E'
_journal_page_first m106
_journal_page_last m107
_journal_paper_doi 10.1107/S160053681105522X
_journal_volume 68
_journal_year 2012
_chemical_formula_iupac '[Zn2 (C8 H7 N3 O S)2 (C5 H5 N)2]'
_chemical_formula_moiety 'C26 H24 N8 O2 S2 Zn2'
_chemical_formula_sum 'C26 H24 N8 O2 S2 Zn2'
_chemical_formula_weight 675.45
_chemical_name_systematic
;
Bis[\m-4-(2-oxidobenzylidene)thiosemicarbazidato-
\k^4^<i>S</i>,<i>N</i>^1^,<i>O</i>:<i>O</i>]bis[(pyridine-\k<i>N</i>)zinc]
;
_space_group_IT_number 14
_symmetry_cell_setting monoclinic
_symmetry_space_group_name_Hall '-P 2ybc'
_symmetry_space_group_name_H-M 'P 1 21/c 1'
_atom_sites_solution_hydrogens geom
_atom_sites_solution_primary direct
_atom_sites_solution_secondary difmap
_audit_creation_method SHELXL97
_cell_angle_alpha 90.00
_cell_angle_beta 104.706(3)
_cell_angle_gamma 90.00
_cell_formula_units_Z 4
_cell_length_a 10.2641(3)
_cell_length_b 17.3160(6)
_cell_length_c 16.6473(5)
_cell_measurement_reflns_used 3324
_cell_measurement_temperature 295(2)
_cell_measurement_theta_max 27
_cell_measurement_theta_min 3
_cell_volume 2861.85(16)
_computing_cell_refinement
;
<i>CrysAlis PRO</i> (Agilent, 2011)
;
_computing_data_collection
;
<i>CrysAlis PRO</i> (Agilent, 2011)
;
_computing_data_reduction
;
<i>CrysAlis PRO</i> (Agilent, 2011)
;
_computing_molecular_graphics
;
<i>SHELXTL</i> (Sheldrick, 2008) and <i>Mercury</i> (Macrae <i>et
al.</i>, 2008)
;
_computing_publication_material '<i>SHELXL97</i> (Sheldrick, 2008)'
_computing_structure_refinement '<i>SHELXL97</i> (Sheldrick, 2008)'
_computing_structure_solution '<i>SIR92</i> (Altomare <i>et al.</i>, 1993)'
_diffrn_ambient_temperature 295(2)
_diffrn_detector_area_resol_mean 10.5357
_diffrn_measured_fraction_theta_full 0.982
_diffrn_measured_fraction_theta_max 0.951
_diffrn_measurement_device_type 'Agilent SuperNova Single source at offset Atlas'
_diffrn_measurement_method '\w scan'
_diffrn_radiation_monochromator mirror
_diffrn_radiation_source 'SuperNova X--ray Source'
_diffrn_radiation_type 'Cu K\a'
_diffrn_radiation_wavelength 1.54178
_diffrn_reflns_av_R_equivalents 0.0238
_diffrn_reflns_av_sigmaI/netI 0.0296
_diffrn_reflns_limit_h_max 12
_diffrn_reflns_limit_h_min -12
_diffrn_reflns_limit_k_max 21
_diffrn_reflns_limit_k_min -21
_diffrn_reflns_limit_l_max 15
_diffrn_reflns_limit_l_min -20
_diffrn_reflns_number 10543
_diffrn_reflns_theta_full 70.00
_diffrn_reflns_theta_max 75.50
_diffrn_reflns_theta_min 3.75
_exptl_absorpt_coefficient_mu 3.755
_exptl_absorpt_correction_T_max 1.00
_exptl_absorpt_correction_T_min 0.82
_exptl_absorpt_correction_type multi-scan
_exptl_absorpt_process_details
;
(<i>CrysAlis PRO</i>; Agilent, 2011)
;
_exptl_crystal_colour colourless
_exptl_crystal_density_diffrn 1.568
_exptl_crystal_density_method 'not measured'
_exptl_crystal_description block
_exptl_crystal_F_000 1376
_exptl_crystal_size_max 0.3
_exptl_crystal_size_mid 0.15
_exptl_crystal_size_min 0.1
_refine_diff_density_max 0.295
_refine_diff_density_min -0.410
_refine_ls_extinction_method none
_refine_ls_goodness_of_fit_ref 1.051
_refine_ls_hydrogen_treatment mixed
_refine_ls_matrix_type full
_refine_ls_number_parameters 377
_refine_ls_number_reflns 5646
_refine_ls_number_restraints 0
_refine_ls_restrained_S_all 1.051
_refine_ls_R_factor_all 0.0361
_refine_ls_R_factor_gt 0.0305
_refine_ls_shift/su_max 0.001
_refine_ls_shift/su_mean 0.000
_refine_ls_structure_factor_coef Fsqd
_refine_ls_weighting_details 'calc w=1/[\s^2^(Fo^2^)+(0.0412P)^2^+0.4387P] where P=(Fo^2^+2Fc^2^)/3'
_refine_ls_weighting_scheme calc
_refine_ls_wR_factor_gt 0.0777
_refine_ls_wR_factor_ref 0.0820
_reflns_number_gt 4967
_reflns_number_total 5646
_reflns_threshold_expression I>2\s(I)
_cod_data_source_file rk2324.cif
_cod_data_source_block I
_cod_original_sg_symbol_H-M 'P 21/c'
_cod_database_code 2233612
_cod_database_fobs_code 2233612

loop_
_symmetry_equiv_pos_as_xyz
'x, y, z'
'-x, y+1/2, -z+1/2'
'-x, -y, -z'
'x, -y-1/2, z-1/2'

loop_
_atom_site_type_symbol
_atom_site_label
_atom_site_fract_x
_atom_site_fract_y
_atom_site_fract_z
_atom_site_U_iso_or_equiv
_atom_site_adp_type
_atom_site_calc_flag
_atom_site_refinement_flags
_atom_site_occupancy
_atom_site_symmetry_multiplicity
Zn Zn1 0.69348(3) 0.151423(17) 0.675727(17) 0.03492(9) Uani d . 1 1
Zn Zn2 0.99909(3) 0.106406(16) 0.765896(16) 0.03350(8) Uani d . 1 1
O O1A 0.87115(14) 0.12696(9) 0.64931(8) 0.0375(3) Uani d . 1 1
C C1A 0.9113(2) 0.13850(12) 0.57968(12) 0.0342(4) Uani d . 1 1
C C6A 1.0204(3) 0.09720(16) 0.56694(15) 0.0502(6) Uani d . 1 1
H H6A 1.0612 0.0602 0.6057 0.060 Uiso calc R 1 1
C C5A 1.0698(3) 0.10973(19) 0.49806(17) 0.0638(8) Uani d . 1 1
H H5A 1.1445 0.0823 0.4917 0.077 Uiso calc R 1 1
C C4A 1.0085(3) 0.16296(19) 0.43875(17) 0.0637(8) Uani d . 1 1
H H4A 1.0422 0.1721 0.3928 0.076 Uiso calc R 1 1
C C3A 0.8978(3) 0.20210(17) 0.44817(15) 0.0514(6) Uani d . 1 1
H H3A 0.8554 0.2367 0.4071 0.062 Uiso calc R 1 1
C C2A 0.8456(2) 0.19183(13) 0.51808(12) 0.0357(4) Uani d . 1 1
C C7A 0.7266(2) 0.23507(13) 0.51998(13) 0.0385(5) Uani d . 1 1
H H7A 0.6974 0.2720 0.4788 0.046 Uiso calc R 1 1
N N8A 0.65690(17) 0.22690(11) 0.57391(11) 0.0371(4) Uani d . 1 1
N N9A 0.5388(2) 0.26953(14) 0.55813(13) 0.0520(5) Uani d . 1 1
C C10A 0.4838(2) 0.27287(17) 0.62098(16) 0.0543(6) Uani d . 1 1
S S11A 0.55217(6) 0.23729(4) 0.72104(4) 0.04851(15) Uani d . 1 1
N N12A 0.3637(3) 0.3092(3) 0.6074(2) 0.0974(13) Uani d . 1 1
H H12A 0.323(5) 0.304(3) 0.645(3) 0.120(16) Uiso d . 1 1
H H12B 0.322(5) 0.313(3) 0.560(3) 0.15(2) Uiso d . 1 1
N N13A 0.58207(19) 0.05185(12) 0.63312(11) 0.0442(4) Uani d . 1 1
C C14A 0.4532(3) 0.04424(18) 0.63634(17) 0.0598(7) Uani d . 1 1
H H14A 0.4076 0.0872 0.6488 0.072 Uiso calc R 1 1
C C15A 0.3874(3) -0.0251(2) 0.6217(2) 0.0808(10) Uani d . 1 1
H H15A 0.2980 -0.0292 0.6239 0.097 Uiso calc R 1 1
C C16A 0.4555(4) -0.0887(2) 0.6037(2) 0.0929(13) Uani d . 1 1
H H16A 0.4132 -0.1366 0.5953 0.112 Uiso calc R 1 1
C C17A 0.5849(4) -0.0810(2) 0.5984(2) 0.0856(11) Uani d . 1 1
H H17A 0.6321 -0.1231 0.5856 0.103 Uiso calc R 1 1
C C18A 0.6442(3) -0.00951(17) 0.61249(17) 0.0591(7) Uani d . 1 1
H H18A 0.7318 -0.0038 0.6074 0.071 Uiso calc R 1 1
O O1B 0.81432(14) 0.11522(10) 0.78830(9) 0.0421(4) Uani d . 1 1
C C1B 0.7831(2) 0.09209(13) 0.85795(13) 0.0371(4) Uani d . 1 1
C C6B 0.6525(2) 0.06964(17) 0.85587(15) 0.0527(6) Uani d . 1 1
H H6B 0.5868 0.0725 0.8059 0.063 Uiso calc R 1 1
C C5B 0.6168(3) 0.0432(2) 0.92560(17) 0.0659(8) Uani d . 1 1
H H5B 0.5286 0.0279 0.9219 0.079 Uiso calc R 1 1
C C4B 0.7121(3) 0.0395(2) 1.00065(17) 0.0671(9) Uani d . 1 1
H H4B 0.6894 0.0211 1.0478 0.081 Uiso calc R 1 1
C C3B 0.8406(3) 0.06347(18) 1.00472(15) 0.0562(7) Uani d . 1 1
H H3B 0.9042 0.0619 1.0557 0.067 Uiso calc R 1 1
C C2B 0.8803(2) 0.09033(14) 0.93500(13) 0.0387(5) Uani d . 1 1
C C7B 1.0179(2) 0.11677(15) 0.94866(14) 0.0441(5) Uani d . 1 1
H H7B 1.0676 0.1225 1.0034 0.053 Uiso calc R 1 1
N N8B 1.07691(17) 0.13298(11) 0.89124(11) 0.0373(4) Uani d . 1 1
N N9B 1.20725(18) 0.16078(12) 0.91816(12) 0.0444(4) Uani d . 1 1
C C10B 1.2639(2) 0.17693(13) 0.85755(14) 0.0394(5) Uani d . 1 1
S S11B 1.19620(5) 0.16312(4) 0.75090(3) 0.04356(14) Uani d . 1 1
N N12B 1.3873(2) 0.20863(17) 0.87933(16) 0.0588(6) Uani d . 1 1
H H12C 1.425(3) 0.2133(17) 0.8447(18) 0.056(9) Uiso d . 1 1
H H12D 1.427(3) 0.2123(18) 0.9327(19) 0.065(9) Uiso d . 1 1
N N13B 1.02303(19) -0.01384(11) 0.76976(11) 0.0408(4) Uani d . 1 1
C C14B 0.9228(3) -0.06138(15) 0.77443(16) 0.0510(6) Uani d . 1 1
H H14B 0.8382 -0.0406 0.7717 0.061 Uiso calc R 1 1
C C15B 0.9403(4) -0.14009(16) 0.78314(19) 0.0645(8) Uani d . 1 1
H H15B 0.8681 -0.1719 0.7850 0.077 Uiso calc R 1 1
C C16B 1.0642(4) -0.17070(17) 0.78893(19) 0.0712(9) Uani d . 1 1
H H16B 1.0782 -0.2236 0.7961 0.085 Uiso calc R 1 1
C C17B 1.1681(3) -0.12304(17) 0.78416(19) 0.0678(8) Uani d . 1 1
H H17B 1.2534 -0.1430 0.7874 0.081 Uiso calc R 1 1
C C18B 1.1437(3) -0.04431(15) 0.77445(15) 0.0514(6) Uani d . 1 1
H H18B 1.2142 -0.0117 0.7711 0.062 Uiso calc R 1 1

loop_
_atom_site_aniso_label
_atom_site_aniso_U_11
_atom_site_aniso_U_22
_atom_site_aniso_U_33
_atom_site_aniso_U_12
_atom_site_aniso_U_13
_atom_site_aniso_U_23
Zn1 0.02750(14) 0.04156(17) 0.03582(15) -0.00054(11) 0.00824(11) 0.00450(11)
Zn2 0.02757(14) 0.03770(16) 0.03524(15) 0.00084(10) 0.00802(10) 0.00295(11)
O1A 0.0298(7) 0.0517(9) 0.0319(7) 0.0043(6) 0.0096(5) 0.0079(6)
C1A 0.0303(10) 0.0404(11) 0.0324(10) -0.0026(8) 0.0091(8) -0.0011(8)
C6A 0.0496(13) 0.0609(16) 0.0434(12) 0.0145(12) 0.0180(10) 0.0040(11)
C5A 0.0580(16) 0.090(2) 0.0519(15) 0.0210(15) 0.0290(13) -0.0017(15)
C4A 0.0638(17) 0.092(2) 0.0447(14) 0.0105(15) 0.0316(13) 0.0073(14)
C3A 0.0545(14) 0.0647(16) 0.0390(12) 0.0003(12) 0.0193(10) 0.0099(11)
C2A 0.0339(10) 0.0402(11) 0.0335(10) -0.0043(8) 0.0094(8) 0.0016(9)
C7A 0.0366(11) 0.0441(12) 0.0337(10) -0.0013(9) 0.0068(8) 0.0066(9)
N8A 0.0285(8) 0.0443(10) 0.0375(9) 0.0041(7) 0.0069(7) 0.0049(8)
N9A 0.0368(10) 0.0699(14) 0.0503(11) 0.0191(10) 0.0126(8) 0.0167(10)
C10A 0.0385(12) 0.0679(17) 0.0583(15) 0.0175(12) 0.0159(11) 0.0107(13)
S11A 0.0420(3) 0.0618(4) 0.0461(3) 0.0088(3) 0.0193(2) 0.0043(3)
N12A 0.0647(18) 0.162(4) 0.073(2) 0.063(2) 0.0314(16) 0.033(2)
N13A 0.0395(10) 0.0496(11) 0.0419(10) -0.0086(8) 0.0072(8) 0.0003(9)
C14A 0.0445(14) 0.0732(19) 0.0608(16) -0.0159(13) 0.0117(12) -0.0041(14)
C15A 0.0618(19) 0.099(3) 0.079(2) -0.0414(19) 0.0130(16) -0.011(2)
C16A 0.103(3) 0.075(2) 0.091(3) -0.051(2) 0.008(2) -0.015(2)
C17A 0.097(3) 0.0586(19) 0.094(3) -0.0134(19) 0.012(2) -0.0234(18)
C18A 0.0580(16) 0.0554(16) 0.0625(16) -0.0080(13) 0.0128(13) -0.0090(13)
O1B 0.0288(7) 0.0654(11) 0.0330(7) 0.0019(7) 0.0093(6) 0.0104(7)
C1B 0.0328(10) 0.0458(12) 0.0356(10) 0.0008(9) 0.0141(8) 0.0051(9)
C6B 0.0360(12) 0.0794(19) 0.0418(12) -0.0123(12) 0.0081(9) 0.0078(12)
C5B 0.0415(13) 0.103(2) 0.0559(15) -0.0213(15) 0.0174(11) 0.0111(16)
C4B 0.0536(16) 0.107(3) 0.0452(14) -0.0157(16) 0.0207(12) 0.0176(15)
C3B 0.0437(13) 0.088(2) 0.0365(12) -0.0091(13) 0.0093(10) 0.0126(13)
C2B 0.0351(11) 0.0476(12) 0.0352(10) -0.0025(9) 0.0122(8) 0.0014(9)
C7B 0.0365(11) 0.0619(15) 0.0331(11) -0.0067(10) 0.0073(8) -0.0006(10)
N8B 0.0294(8) 0.0444(10) 0.0383(9) -0.0036(7) 0.0092(7) -0.0019(8)
N9B 0.0314(9) 0.0592(12) 0.0426(10) -0.0099(8) 0.0091(7) -0.0058(9)
C10B 0.0297(10) 0.0423(12) 0.0460(12) -0.0033(9) 0.0090(8) -0.0017(9)
S11B 0.0340(3) 0.0560(3) 0.0419(3) -0.0073(2) 0.0119(2) 0.0032(2)
N12B 0.0378(11) 0.0901(19) 0.0503(13) -0.0206(11) 0.0144(10) -0.0047(13)
N13B 0.0441(10) 0.0380(10) 0.0388(10) 0.0048(8) 0.0078(7) 0.0041(8)
C14B 0.0553(14) 0.0428(13) 0.0532(14) -0.0043(11) 0.0108(11) -0.0002(11)
C15B 0.083(2) 0.0447(15) 0.0631(17) -0.0107(14) 0.0144(15) 0.0017(13)
C16B 0.104(3) 0.0379(14) 0.0656(19) 0.0098(16) 0.0111(17) 0.0048(13)
C17B 0.075(2) 0.0560(17) 0.0676(18) 0.0272(16) 0.0085(15) 0.0019(14)
C18B 0.0511(14) 0.0506(14) 0.0514(14) 0.0103(11) 0.0110(11) 0.0043(11)

loop_
_atom_type_symbol
_atom_type_description
_atom_type_scat_dispersion_real
_atom_type_scat_dispersion_imag
_atom_type_scat_source
C C 0.0181 0.0091 'International Tables Vol C Tables 4.2.6.8 and 6.1.1.4'
H H 0.0000 0.0000 'International Tables Vol C Tables 4.2.6.8 and 6.1.1.4'
N N 0.0311 0.0180 'International Tables Vol C Tables 4.2.6.8 and 6.1.1.4'
O O 0.0492 0.0322 'International Tables Vol C Tables 4.2.6.8 and 6.1.1.4'
Zn Zn -1.5491 0.6778 'International Tables Vol C Tables 4.2.6.8 and 6.1.1.4'
S S 0.3331 0.5567 'International Tables Vol C Tables 4.2.6.8 and 6.1.1.4'

loop_
_geom_angle_atom_site_label_1
_geom_angle_atom_site_label_2
_geom_angle_atom_site_label_3
_geom_angle
O1A Zn1 O1B 76.54(6)
O1A Zn1 N13A 101.47(7)
O1B Zn1 N13A 102.02(7)
O1A Zn1 N8A 86.63(6)
O1B Zn1 N8A 149.97(7)
N13A Zn1 N8A 105.63(7)
O1A Zn1 S11A 150.62(5)
O1B Zn1 S11A 100.35(5)
N13A Zn1 S11A 107.69(6)
N8A Zn1 S11A 82.28(5)
O1B Zn2 O1A 76.14(6)
O1B Zn2 N8B 86.44(6)
O1A Zn2 N8B 152.37(7)
O1B Zn2 N13B 100.18(7)
O1A Zn2 N13B 103.89(7)
N8B Zn2 N13B 100.15(7)
O1B Zn2 S11B 150.41(5)
O1A Zn2 S11B 100.87(4)
N8B Zn2 S11B 83.77(5)
N13B Zn2 S11B 108.99(6)
C1A O1A Zn1 130.37(13)
C1A O1A Zn2 124.97(12)
Zn1 O1A Zn2 102.89(6)
O1A C1A C6A 119.5(2)
O1A C1A C2A 121.95(19)
C6A C1A C2A 118.6(2)
C5A C6A C1A 121.7(2)
C5A C6A H6A 119.2
C1A C6A H6A 119.2
C4A C5A C6A 120.0(2)
C4A C5A H5A 120.0
C6A C5A H5A 120.0
C3A C4A C5A 119.4(2)
C3A C4A H4A 120.3
C5A C4A H4A 120.3
C4A C3A C2A 122.2(2)
C4A C3A H3A 118.9
C2A C3A H3A 118.9
C3A C2A C1A 118.0(2)
C3A C2A C7A 117.0(2)
C1A C2A C7A 124.97(19)
N8A C7A C2A 125.6(2)
N8A C7A H7A 117.2
C2A C7A H7A 117.2
C7A N8A N9A 114.98(18)
C7A N8A Zn1 127.86(15)
N9A N8A Zn1 116.97(14)
C10A N9A N8A 113.92(19)
N9A C10A N12A 116.6(3)
N9A C10A S11A 126.55(18)
N12A C10A S11A 116.9(2)
C10A S11A Zn1 92.79(9)
C10A N12A H12A 116(3)
C10A N12A H12B 116(4)
H12A N12A H12B 120(5)
C18A N13A C14A 118.3(2)
C18A N13A Zn1 119.36(17)
C14A N13A Zn1 121.76(19)
N13A C14A C15A 121.7(3)
N13A C14A H14A 119.2
C15A C14A H14A 119.2
C14A C15A C16A 119.0(3)
C14A C15A H15A 120.5
C16A C15A H15A 120.5
C17A C16A C15A 119.6(3)
C17A C16A H16A 120.2
C15A C16A H16A 120.2
C16A C17A C18A 118.4(4)
C16A C17A H17A 120.8
C18A C17A H17A 120.8
N13A C18A C17A 123.0(3)
N13A C18A H18A 118.5
C17A C18A H18A 118.5
C1B O1B Zn2 125.18(13)
C1B O1B Zn1 130.98(13)
Zn2 O1B Zn1 103.30(6)
O1B C1B C6B 120.23(19)
O1B C1B C2B 121.60(19)
C6B C1B C2B 118.17(19)
C5B C6B C1B 122.2(2)
C5B C6B H6B 118.9
C1B C6B H6B 118.9
C4B C5B C6B 119.9(2)
C4B C5B H5B 120.1
C6B C5B H5B 120.1
C3B C4B C5B 119.0(2)
C3B C4B H4B 120.5
C5B C4B H4B 120.5
C4B C3B C2B 122.6(2)
C4B C3B H3B 118.7
C2B C3B H3B 118.7
C3B C2B C1B 118.2(2)
C3B C2B C7B 116.8(2)
C1B C2B C7B 124.94(19)
N8B C7B C2B 125.3(2)
N8B C7B H7B 117.4
C2B C7B H7B 117.4
C7B N8B N9B 115.74(18)
C7B N8B Zn2 124.19(15)
N9B N8B Zn2 119.54(13)
C10B N9B N8B 113.85(18)
N9B C10B N12B 116.7(2)
N9B C10B S11B 127.55(17)
N12B C10B S11B 115.73(18)
C10B S11B Zn2 94.66(7)
C10B N12B H12C 117(2)
C10B N12B H12D 118(2)
H12C N12B H12D 124(3)
C18B N13B C14B 118.1(2)
C18B N13B Zn2 119.74(17)
C14B N13B Zn2 121.90(17)
N13B C14B C15B 122.3(3)
N13B C14B H14B 118.8
C15B C14B H14B 118.8
C16B C15B C14B 119.2(3)
C16B C15B H15B 120.4
C14B C15B H15B 120.4
C15B C16B C17B 119.4(3)
C15B C16B H16B 120.3
C17B C16B H16B 120.3
C16B C17B C18B 118.7(3)
C16B C17B H17B 120.7
C18B C17B H17B 120.7
N13B C18B C17B 122.3(3)
N13B C18B H18B 118.9
C17B C18B H18B 118.9

loop_
_geom_bond_atom_site_label_1
_geom_bond_atom_site_label_2
_geom_bond_distance
Zn1 O1A 2.0263(14)
Zn1 O1B 2.0647(14)
Zn1 N13A 2.0909(19)
Zn1 N8A 2.0974(18)
Zn1 S11A 2.3322(6)
Zn2 O1B 2.0294(15)
Zn2 O1A 2.0795(14)
Zn2 N8B 2.0875(18)
Zn2 N13B 2.0957(19)
Zn2 S11B 2.3186(6)
O1A C1A 1.340(2)
C1A C6A 1.390(3)
C1A C2A 1.417(3)
C6A C5A 1.384(3)
C6A H6A 0.9300
C5A C4A 1.380(4)
C5A H5A 0.9300
C4A C3A 1.366(4)
C4A H4A 0.9300
C3A C2A 1.410(3)
C3A H3A 0.9300
C2A C7A 1.440(3)
C7A N8A 1.290(3)
C7A H7A 0.9300
N8A N9A 1.386(2)
N9A C10A 1.310(3)
C10A N12A 1.351(3)
C10A S11A 1.747(3)
N12A H12A 0.84(4)
N12A H12B 0.80(5)
N13A C18A 1.328(3)
N13A C14A 1.344(3)
C14A C15A 1.369(4)
C14A H14A 0.9300
C15A C16A 1.377(6)
C15A H15A 0.9300
C16A C17A 1.360(6)
C16A H16A 0.9300
C17A C18A 1.373(4)
C17A H17A 0.9300
C18A H18A 0.9300
O1B C1B 1.340(2)
C1B C6B 1.388(3)
C1B C2B 1.411(3)
C6B C5B 1.381(3)
C6B H6B 0.9300
C5B C4B 1.379(4)
C5B H5B 0.9300
C4B C3B 1.368(4)
C4B H4B 0.9300
C3B C2B 1.403(3)
C3B H3B 0.9300
C2B C7B 1.446(3)
C7B N8B 1.286(3)
C7B H7B 0.9300
N8B N9B 1.385(2)
N9B C10B 1.316(3)
C10B N12B 1.343(3)
C10B S11B 1.751(2)
N12B H12C 0.77(3)
N12B H12D 0.88(3)
N13B C18B 1.330(3)
N13B C14B 1.335(3)
C14B C15B 1.378(4)
C14B H14B 0.9300
C15B C16B 1.359(5)
C15B H15B 0.9300
C16B C17B 1.366(5)
C16B H16B 0.9300
C17B C18B 1.388(4)
C17B H17B 0.9300
C18B H18B 0.9300

loop_
_geom_hbond_atom_site_label_D
_geom_hbond_atom_site_label_H
_geom_hbond_atom_site_label_A
_geom_hbond_site_symmetry_A
_geom_hbond_distance_DH
_geom_hbond_distance_HA
_geom_hbond_distance_DA
_geom_hbond_angle_DHA
N12A H12B N9B 4_465 0.80(5) 2.40(5) 3.195(4) 174(6)
N12B H12C S11A 1_655 0.77(3) 2.74(3) 3.510(3) 177(3)
N12B H12D N9A 4_666 0.88(3) 2.14(3) 3.012(3) 173(3)
C17B H17B S11A 2_746 0.93 2.91 3.772(3) 155.5

loop_
_geom_torsion_atom_site_label_1
_geom_torsion_atom_site_label_2
_geom_torsion_atom_site_label_3
_geom_torsion_atom_site_label_4
_geom_torsion
O1B Zn1 O1A C1A -173.10(19)
N13A Zn1 O1A C1A 87.11(19)
N8A Zn1 O1A C1A -18.16(18)
S11A Zn1 O1A C1A -85.9(2)
O1B Zn1 O1A Zn2 -8.04(7)
N13A Zn1 O1A Zn2 -107.83(8)
N8A Zn1 O1A Zn2 146.89(8)
S11A Zn1 O1A Zn2 79.16(10)
O1B Zn2 O1A C1A 174.33(18)
N8B Zn2 O1A C1A 121.86(18)
N13B Zn2 O1A C1A -88.40(17)
S11B Zn2 O1A C1A 24.48(17)
O1B Zn2 O1A Zn1 8.20(7)
N8B Zn2 O1A Zn1 -44.27(17)
N13B Zn2 O1A Zn1 105.47(8)
S11B Zn2 O1A Zn1 -141.65(5)
Zn1 O1A C1A C6A -160.87(18)
Zn2 O1A C1A C6A 37.0(3)
Zn1 O1A C1A C2A 19.1(3)
Zn2 O1A C1A C2A -143.01(16)
O1A C1A C6A C5A -176.8(3)
C2A C1A C6A C5A 3.2(4)
C1A C6A C5A C4A -1.7(5)
C6A C5A C4A C3A -0.9(5)
C5A C4A C3A C2A 2.0(5)
C4A C3A C2A C1A -0.4(4)
C4A C3A C2A C7A -178.6(3)
O1A C1A C2A C3A 177.8(2)
C6A C1A C2A C3A -2.2(3)
O1A C1A C2A C7A -4.1(3)
C6A C1A C2A C7A 175.9(2)
C3A C2A C7A N8A 172.1(2)
C1A C2A C7A N8A -6.0(4)
C2A C7A N8A N9A -173.8(2)
C2A C7A N8A Zn1 1.1(3)
O1A Zn1 N8A C7A 7.88(19)
O1B Zn1 N8A C7A 63.3(3)
N13A Zn1 N8A C7A -93.1(2)
S11A Zn1 N8A C7A 160.6(2)
O1A Zn1 N8A N9A -177.33(17)
O1B Zn1 N8A N9A -121.94(17)
N13A Zn1 N8A N9A 81.69(17)
S11A Zn1 N8A N9A -24.60(16)
C7A N8A N9A C10A -167.0(2)
Zn1 N8A N9A C10A 17.6(3)
N8A N9A C10A N12A -175.6(3)
N8A N9A C10A S11A 6.1(4)
N9A C10A S11A Zn1 -21.8(3)
N12A C10A S11A Zn1 159.9(3)
O1A Zn1 S11A C10A 88.84(13)
O1B Zn1 S11A C10A 169.75(11)
N13A Zn1 S11A C10A -83.96(11)
N8A Zn1 S11A C10A 20.05(11)
O1A Zn1 N13A C18A 11.1(2)
O1B Zn1 N13A C18A -67.4(2)
N8A Zn1 N13A C18A 100.8(2)
S11A Zn1 N13A C18A -172.51(18)
O1A Zn1 N13A C14A -177.97(19)
O1B Zn1 N13A C14A 103.55(19)
N8A Zn1 N13A C14A -88.3(2)
S11A Zn1 N13A C14A -1.6(2)
C18A N13A C14A C15A 2.2(4)
Zn1 N13A C14A C15A -168.9(2)
N13A C14A C15A C16A 0.4(5)
C14A C15A C16A C17A -1.9(6)
C15A C16A C17A C18A 0.9(6)
C14A N13A C18A C17A -3.3(4)
Zn1 N13A C18A C17A 167.9(3)
C16A C17A C18A N13A 1.8(5)
O1A Zn2 O1B C1B 164.28(19)
N8B Zn2 O1B C1B -37.35(18)
N13B Zn2 O1B C1B 62.33(19)
S11B Zn2 O1B C1B -108.09(18)
O1A Zn2 O1B Zn1 -8.06(7)
N8B Zn2 O1B Zn1 150.32(9)
N13B Zn2 O1B Zn1 -110.00(8)
S11B Zn2 O1B Zn1 79.58(11)
O1A Zn1 O1B C1B -163.4(2)
N13A Zn1 O1B C1B -64.3(2)
N8A Zn1 O1B C1B 138.90(19)
S11A Zn1 O1B C1B 46.4(2)
O1A Zn1 O1B Zn2 8.26(7)
N13A Zn1 O1B Zn2 107.35(8)
N8A Zn1 O1B Zn2 -49.41(17)
S11A Zn1 O1B Zn2 -141.87(6)
Zn2 O1B C1B C6B -152.5(2)
Zn1 O1B C1B C6B 17.6(3)
Zn2 O1B C1B C2B 28.1(3)
Zn1 O1B C1B C2B -161.84(17)
O1B C1B C6B C5B 178.0(3)
C2B C1B C6B C5B -2.5(4)
C1B C6B C5B C4B 0.9(5)
C6B C5B C4B C3B 1.0(6)
C5B C4B C3B C2B -1.3(5)
C4B C3B C2B C1B -0.3(4)
C4B C3B C2B C7B 177.6(3)
O1B C1B C2B C3B -178.4(2)
C6B C1B C2B C3B 2.2(4)
O1B C1B C2B C7B 3.9(4)
C6B C1B C2B C7B -175.6(3)
C3B C2B C7B N8B 169.7(3)
C1B C2B C7B N8B -12.5(4)
C2B C7B N8B N9B 177.1(2)
C2B C7B N8B Zn2 -11.3(4)
O1B Zn2 N8B C7B 28.7(2)
O1A Zn2 N8B C7B 79.2(3)
N13B Zn2 N8B C7B -71.0(2)
S11B Zn2 N8B C7B -179.3(2)
O1B Zn2 N8B N9B -160.02(17)
O1A Zn2 N8B N9B -109.53(19)
N13B Zn2 N8B N9B 100.26(17)
S11B Zn2 N8B N9B -7.98(16)
C7B N8B N9B C10B -179.8(2)
Zn2 N8B N9B C10B 8.2(3)
N8B N9B C10B N12B 176.0(2)
N8B N9B C10B S11B -3.0(3)
N9B C10B S11B Zn2 -2.6(2)
N12B C10B S11B Zn2 178.4(2)
O1B Zn2 S11B C10B 76.08(12)
O1A Zn2 S11B C10B 157.12(9)
N8B Zn2 S11B C10B 4.67(9)
N13B Zn2 S11B C10B -93.94(10)
O1B Zn2 N13B C18B -166.50(17)
O1A Zn2 N13B C18B 115.40(17)
N8B Zn2 N13B C18B -78.33(18)
S11B Zn2 N13B C18B 8.51(18)
O1B Zn2 N13B C14B 7.98(19)
O1A Zn2 N13B C14B -70.11(19)
N8B Zn2 N13B C14B 96.16(18)
S11B Zn2 N13B C14B -177.00(17)
C18B N13B C14B C15B -0.5(4)
Zn2 N13B C14B C15B -175.1(2)
N13B C14B C15B C16B 1.4(4)
C14B C15B C16B C17B -1.4(5)
C15B C16B C17B C18B 0.7(5)
C14B N13B C18B C17B -0.2(4)
Zn2 N13B C18B C17B 174.5(2)
C16B C17B C18B N13B 0.1(4)
